data_2105405
loop_
_publ_author_name
'Schmid, H.'
'Depmeier, W.'

_publ_section_title
;
 Palladium metaborate
;
_journal_name_full 'Acta Crystallographica B (24,1968-38,1982)'
_journal_page_first 605
_journal_page_last 606
_journal_paper_doi 10.1107/S0567740882003495
_journal_volume 38
_journal_year 1982
_chemical_formula_sum 'B2 O4 Pd'
_chemical_name_systematic 'Pd B2 O4'
_space_group_IT_number 122
_symmetry_space_group_name_Hall 'I -4 2bw'
_symmetry_space_group_name_H-M 'I -4 2 d'
_cell_angle_alpha 90
_cell_angle_beta 90
_cell_angle_gamma 90
_cell_formula_units_Z 12
_cell_length_a 11.672
_cell_length_b 11.672
_cell_length_c 5.698
_cell_volume 776.270
_citation_journal_id_ASTM ACBCAR
_cod_data_source_file boron_298.cif
_cod_data_source_block B2O4Pd1
_cod_original_cell_volume 776.2703
_cod_original_formula_sum 'B2 O4 Pd1'
_cod_database_code 2105405

loop_
_symmetry_equiv_pos_as_xyz
x,y,z
y,-x,-z
-x,-y,z
-y,x,-z
x,-y+1/2,-z+1/4
-y+1/2,-x,z+3/4
-x,y+1/2,-z+1/4
y+1/2,x,z+3/4
x+1/2,y+1/2,z+1/2
y+1/2,-x+1/2,-z+1/2
-x+1/2,-y+1/2,z+1/2
-y+1/2,x+1/2,-z+1/2
x+1/2,-y+1,-z+3/4
-y+1,-x+1/2,z+5/4
-x+1/2,y+1,-z+3/4
y+1,x+1/2,z+5/4

loop_
_atom_site_label
_atom_site_type_symbol
_atom_site_fract_x
_atom_site_fract_y
_atom_site_fract_z
_atom_site_occupancy
_atom_site_U_iso_or_equiv
O4 O-2 0.0737 0.1878 0.7922 1 0.0
B2 B+3 -0.0008 0.25 0.625 1 0.0
B1 B+3 0.1843 0.149 0.6979 1 0.0
O2 O-2 0.2498 0.25 0.625 1 0.0
O1 O-2 0.1619 0.0702 0.4978 1 0.0
O3 O-2 0.25 0.0893 0.875 1 0.0
Pd2 Pd+2 0.0802 0.25 0.125 1 0.0
Pd1 Pd+2 0 0 0.5 1 0.0
